data_7716342
loop_
_publ_author_name
'Nayab, Saira'
'Jan, Kalsoom'
'Kim, Seung-Hyeon'
'Kim, Sa-Hyun'
'Shams, Dilawar Farhan'
'Son, Younghu'
'Yoon, Minyoung'
'Lee, Hyosun'

_publ_section_title
;
 Insight into the inhibitory potential of metal complexes supported by
 (<i>E</i>)-2-morpholino-<i>N</i>-(thiophen-2-ylmethylene)ethanamine:
 synthesis, structural properties, biological evaluation and docking
 studies.
;
_journal_issue 27
_journal_name_full 'Dalton transactions (Cambridge, England : 2003)'
_journal_page_first 11295
_journal_page_last 11309
_journal_paper_doi 10.1039/d4dt00362d
_journal_volume 53
_journal_year 2024
_chemical_formula_moiety 'C11 H16 Br2 Cd N2 O S, C H2 Cl2'
_chemical_formula_sum 'C12 H18 Br2 Cd Cl2 N2 O S'
_chemical_formula_weight 581.46
_chemical_name_systematic Cd-TEM
_space_group_crystal_system monoclinic
_space_group_IT_number 14
_space_group_name_Hall '-P 2ybc'
_space_group_name_H-M_alt 'P 1 21/c 1'
_atom_sites_solution_hydrogens geom
_atom_sites_solution_primary dual
_audit_creation_method SHELXL-2019/3
_audit_update_record
;
2024-01-26 deposited with the CCDC.	2024-05-20 downloaded from the CCDC.
;
_cell_angle_alpha 90
_cell_angle_beta 97.237(3)
_cell_angle_gamma 90
_cell_formula_units_Z 4
_cell_length_a 8.6766(3)
_cell_length_b 15.4523(6)
_cell_length_c 14.4470(4)
_cell_measurement_reflns_used 6559
_cell_measurement_temperature 293(2)
_cell_measurement_theta_max 28.6790
_cell_measurement_theta_min 2.4160
_cell_volume 1921.53(11)
_computing_cell_refinement 'CrysAlisPro 1.171.42.99a (Rigaku OD, 2023)'
_computing_data_collection 'CrysAlisPro 1.171.42.99a (Rigaku OD, 2023)'
_computing_data_reduction 'CrysAlisPro 1.171.42.99a (Rigaku OD, 2023)'
_computing_molecular_graphics ORTEP
_computing_publication_material CIFTAB
_computing_structure_refinement 'SHELXL-2019/2 (Sheldrick, 2019)'
_computing_structure_solution 'SHELXT 2018/2 (Sheldrick, 2018)'
_diffrn_ambient_temperature 293(2)
_diffrn_measured_fraction_theta_full 0.999
_diffrn_measured_fraction_theta_max 0.999
_diffrn_measurement_device_type 'CPAD detector'
_diffrn_measurement_method 'phi and omega scans'
_diffrn_radiation_type MoK\a
_diffrn_radiation_wavelength 0.71073
_diffrn_reflns_av_R_equivalents 0.0362
_diffrn_reflns_av_unetI/netI 0.0337
_diffrn_reflns_Laue_measured_fraction_full 0.999
_diffrn_reflns_Laue_measured_fraction_max 0.999
_diffrn_reflns_limit_h_max 10
_diffrn_reflns_limit_h_min -10
_diffrn_reflns_limit_k_max 19
_diffrn_reflns_limit_k_min -19
_diffrn_reflns_limit_l_max 18
_diffrn_reflns_limit_l_min -17
_diffrn_reflns_number 14898
_diffrn_reflns_point_group_measured_fraction_full 0.999
_diffrn_reflns_point_group_measured_fraction_max 0.999
_diffrn_reflns_theta_full 25.242
_diffrn_reflns_theta_max 26.371
_diffrn_reflns_theta_min 2.636
_diffrn_source 'Microfocus x-ray tube'
_exptl_absorpt_coefficient_mu 5.681
_exptl_absorpt_correction_T_max 1.00000
_exptl_absorpt_correction_T_min 0.43111
_exptl_absorpt_correction_type multi-scan
_exptl_absorpt_process_details SADABS
_exptl_crystal_colour colorless
_exptl_crystal_density_diffrn 2.010
_exptl_crystal_description rod
_exptl_crystal_F_000 1120
_exptl_crystal_recrystallization_method 'Re-crystallisation from solvent'
_exptl_crystal_size_max 0.125
_exptl_crystal_size_mid 0.105
_exptl_crystal_size_min 0.075
_refine_diff_density_max 0.475
_refine_diff_density_min -0.522
_refine_diff_density_rms 0.082
_refine_ls_extinction_coef 0.0080(2)
_refine_ls_extinction_expression Fc^*^=kFc[1+0.001xFc^2^\l^3^/sin(2\q)]^-1/4^
_refine_ls_extinction_method 'SHELXL-2019/2 (Sheldrick 2019)'
_refine_ls_goodness_of_fit_ref 1.038
_refine_ls_hydrogen_treatment constr
_refine_ls_matrix_type full
_refine_ls_number_parameters 191
_refine_ls_number_reflns 3925
_refine_ls_number_restraints 0
_refine_ls_restrained_S_all 1.038
_refine_ls_R_factor_all 0.0484
_refine_ls_R_factor_gt 0.0335
_refine_ls_shift/su_max 0.002
_refine_ls_shift/su_mean 0.000
_refine_ls_structure_factor_coef Fsqd
_refine_ls_weighting_details 'w=1/[\s^2^(Fo^2^)+(0.0193P)^2^+2.4308P] where P=(Fo^2^+2Fc^2^)/3'
_refine_ls_weighting_scheme calc
_refine_ls_wR_factor_gt 0.0598
_refine_ls_wR_factor_ref 0.0634
_reflns_Friedel_coverage 0.000
_reflns_number_gt 3179
_reflns_number_total 3925
_reflns_threshold_expression 'I > 2\s(I)'
_cod_data_source_file d4dt00362d2.cif
_cod_data_source_block P21c
_cod_depositor_comments
;
The following automatic conversions were performed:

data item '_exptl_absorpt_correction_type' value 'MULTI-SCAN' was
changed to 'multi-scan' in accordance with the
/home/data/users/saulius/crontab/automatic-downloads/rss-feeds/RSC/lib/dictionaries/cif_core.dic
dictionary named 'cif_core.dic' version 2.4.2 last updated on
2011-04-26.

Automatic conversion script
Id: cif_fix_values 8170 2020-07-09 18:12:32Z antanas 

 Adding full bibliography for 7716340--7716342.cif.
;
_cod_original_sg_symbol_H-M 'P 21/c'
_cod_database_code 7716342
_shelx_shelxl_version_number 2019/3
_shelx_space_group_comment
;
The symmetry employed for this shelxl refinement is uniquely defined
by the following loop, which should always be used as a source of
symmetry information in preference to the above space-group names.
They are only intended as comments.
;
_shelx_estimated_absorpt_t_min 0.537
_shelx_estimated_absorpt_t_max 0.675

loop_
_space_group_symop_operation_xyz
'x, y, z'
'-x, y+1/2, -z+1/2'
'-x, -y, -z'
'x, -y-1/2, z-1/2'

loop_
_atom_site_label
_atom_site_type_symbol
_atom_site_fract_x
_atom_site_fract_y
_atom_site_fract_z
_atom_site_U_iso_or_equiv
_atom_site_adp_type
_atom_site_occupancy
_atom_site_site_symmetry_order
_atom_site_calc_flag
_atom_site_refinement_flags_posn
_atom_site_refinement_flags_adp
_atom_site_refinement_flags_occupancy
_atom_site_disorder_assembly
_atom_site_disorder_group
Cd1 Cd 0.39089(3) 0.69060(2) 0.62231(2) 0.03812(10) Uani 1 1 d . . . . .
Br1 Br 0.13898(5) 0.73677(3) 0.67885(3) 0.05147(13) Uani 1 1 d . . . . .
Cl1 Cl -0.07424(14) 0.46433(8) 0.80742(9) 0.0650(3) Uani 1 1 d . . . . .
S1 S 0.26219(15) 0.48339(7) 0.63017(8) 0.0604(3) Uani 1 1 d . . . . .
O1 O 0.6428(4) 0.93031(19) 0.6298(2) 0.0611(8) Uani 1 1 d . . . . .
N1 N 0.4536(3) 0.80181(19) 0.52346(19) 0.0342(7) Uani 1 1 d . . . . .
C1 C 0.2902(4) 0.5503(3) 0.4527(3) 0.0453(10) Uani 1 1 d . . . . .
H1 H 0.278653 0.539993 0.388767 0.054 Uiso 1 1 calc R U . . .
Br2 Br 0.61497(5) 0.63641(3) 0.73404(3) 0.06272(15) Uani 1 1 d . . . . .
Cl2 Cl -0.02814(16) 0.61342(11) 0.92917(11) 0.0894(5) Uani 1 1 d . . . . .
N2 N 0.3543(4) 0.6215(2) 0.4807(2) 0.0397(7) Uani 1 1 d . . . . .
C2 C 0.2338(5) 0.4844(3) 0.5103(3) 0.0456(10) Uani 1 1 d . . . . .
C3 C 0.1465(5) 0.4142(3) 0.4760(3) 0.0525(10) Uani 1 1 d . . . . .
H3 H 0.118934 0.403116 0.412783 0.063 Uiso 1 1 calc R U . . .
C4 C 0.1042(5) 0.3618(3) 0.5476(4) 0.0593(12) Uani 1 1 d . . . . .
H4 H 0.044414 0.311995 0.536912 0.071 Uiso 1 1 calc R U . . .
C5 C 0.1581(6) 0.3903(3) 0.6332(3) 0.0624(12) Uani 1 1 d . . . . .
H5 H 0.140608 0.362442 0.687989 0.075 Uiso 1 1 calc R U . . .
C6 C 0.4039(5) 0.6809(3) 0.4100(3) 0.0482(10) Uani 1 1 d . . . . .
H6A H 0.349910 0.666188 0.349151 0.058 Uiso 1 1 calc R U . . .
H6B H 0.514462 0.673993 0.407669 0.058 Uiso 1 1 calc R U . . .
C7 C 0.3701(5) 0.7735(3) 0.4324(2) 0.0432(9) Uani 1 1 d . . . . .
H7A H 0.400070 0.810442 0.383396 0.052 Uiso 1 1 calc R U . . .
H7B H 0.259241 0.780229 0.433506 0.052 Uiso 1 1 calc R U . . .
C8 C 0.3929(5) 0.8871(2) 0.5492(3) 0.0445(9) Uani 1 1 d . . . . .
H8A H 0.283987 0.881466 0.557081 0.053 Uiso 1 1 calc R U . . .
H8B H 0.401027 0.928055 0.499174 0.053 Uiso 1 1 calc R U . . .
C9 C 0.4814(5) 0.9208(3) 0.6379(3) 0.0575(11) Uani 1 1 d . . . . .
H9A H 0.438994 0.976351 0.652910 0.069 Uiso 1 1 calc R U . . .
H9B H 0.468942 0.881143 0.688460 0.069 Uiso 1 1 calc R U . . .
C10 C 0.7038(5) 0.8494(3) 0.6068(3) 0.0583(12) Uani 1 1 d . . . . .
H10A H 0.694575 0.808844 0.657073 0.070 Uiso 1 1 calc R U . . .
H10B H 0.813316 0.855973 0.601012 0.070 Uiso 1 1 calc R U . . .
C11 C 0.6223(4) 0.8130(3) 0.5176(3) 0.0501(10) Uani 1 1 d . . . . .
H11A H 0.636243 0.851642 0.466462 0.060 Uiso 1 1 calc R U . . .
H11B H 0.667617 0.757484 0.505139 0.060 Uiso 1 1 calc R U . . .
C12 C 0.0202(6) 0.5628(3) 0.8307(4) 0.0728(14) Uani 1 1 d . . . . .
H12A H 0.131465 0.553013 0.837986 0.087 Uiso 1 1 calc R U . . .
H12B H -0.005224 0.600852 0.777565 0.087 Uiso 1 1 calc R U . . .

loop_
_atom_site_aniso_label
_atom_site_aniso_U_11
_atom_site_aniso_U_22
_atom_site_aniso_U_33
_atom_site_aniso_U_23
_atom_site_aniso_U_13
_atom_site_aniso_U_12
Cd1 0.05004(18) 0.03823(17) 0.02588(14) 0.00074(12) 0.00388(11) 0.00221(13)
Br1 0.0509(3) 0.0482(3) 0.0580(3) 0.0012(2) 0.0175(2) -0.00042(19)
Cl1 0.0593(7) 0.0587(7) 0.0761(8) -0.0018(6) 0.0046(6) 0.0009(5)
S1 0.0881(9) 0.0487(7) 0.0434(6) -0.0039(5) 0.0044(6) -0.0008(6)
O1 0.0625(19) 0.0554(19) 0.066(2) -0.0111(16) 0.0101(15) -0.0217(16)
N1 0.0347(16) 0.0376(17) 0.0304(15) 0.0012(13) 0.0045(12) 0.0009(13)
C1 0.054(2) 0.050(3) 0.031(2) -0.0098(18) 0.0001(17) 0.004(2)
Br2 0.0602(3) 0.0800(4) 0.0461(3) 0.0188(2) -0.0003(2) 0.0174(2)
Cl2 0.0678(8) 0.1089(11) 0.0925(10) -0.0396(9) 0.0143(7) -0.0030(8)
N2 0.0451(18) 0.0434(19) 0.0302(16) -0.0057(14) 0.0037(14) 0.0054(15)
C2 0.055(2) 0.041(2) 0.041(2) -0.0075(18) 0.0055(18) 0.0049(19)
C3 0.055(3) 0.046(2) 0.056(3) -0.010(2) 0.006(2) -0.001(2)
C4 0.059(3) 0.044(3) 0.076(3) -0.009(2) 0.012(2) -0.003(2)
C5 0.079(3) 0.050(3) 0.062(3) 0.002(2) 0.022(3) 0.003(2)
C6 0.063(3) 0.056(3) 0.0256(18) -0.0053(18) 0.0076(17) -0.005(2)
C7 0.050(2) 0.050(2) 0.0283(19) 0.0080(17) 0.0017(16) -0.0019(19)
C8 0.044(2) 0.040(2) 0.052(2) 0.0069(19) 0.0137(18) 0.0019(17)
C9 0.065(3) 0.048(3) 0.063(3) -0.011(2) 0.017(2) -0.008(2)
C10 0.044(2) 0.070(3) 0.059(3) -0.002(2) 0.002(2) -0.012(2)
C11 0.040(2) 0.062(3) 0.051(2) -0.002(2) 0.0146(18) -0.004(2)
C12 0.079(3) 0.064(3) 0.082(4) -0.006(3) 0.033(3) -0.013(3)

loop_
_atom_type_symbol
_atom_type_description
_atom_type_scat_dispersion_real
_atom_type_scat_dispersion_imag
_atom_type_scat_source
C C 0.0033 0.0016 'International Tables Vol C Tables 4.2.6.8 and 6.1.1.4'
H H 0.0000 0.0000 'International Tables Vol C Tables 4.2.6.8 and 6.1.1.4'
N N 0.0061 0.0033 'International Tables Vol C Tables 4.2.6.8 and 6.1.1.4'
O O 0.0106 0.0060 'International Tables Vol C Tables 4.2.6.8 and 6.1.1.4'
S S 0.1246 0.1234 'International Tables Vol C Tables 4.2.6.8 and 6.1.1.4'
Cl Cl 0.1484 0.1585 'International Tables Vol C Tables 4.2.6.8 and 6.1.1.4'
Br Br -0.2901 2.4595 'International Tables Vol C Tables 4.2.6.8 and 6.1.1.4'
Cd Cd -0.8075 1.2024 'International Tables Vol C Tables 4.2.6.8 and 6.1.1.4'

loop_
_geom_angle_atom_site_label_1
_geom_angle_atom_site_label_2
_geom_angle_atom_site_label_3
_geom_angle
_geom_angle_site_symmetry_1
_geom_angle_site_symmetry_3
_geom_angle_publ_flag
N2 Cd1 N1 79.32(10) . . ?
N2 Cd1 Br2 115.29(8) . . ?
N1 Cd1 Br2 114.62(7) . . ?
N2 Cd1 Br1 113.01(8) . . ?
N1 Cd1 Br1 105.45(7) . . ?
Br2 Cd1 Br1 121.147(18) . . ?
C5 S1 C2 91.4(2) . . ?
C10 O1 C9 109.1(3) . . ?
C8 N1 C7 109.6(3) . . ?
C8 N1 C11 107.1(3) . . ?
C7 N1 C11 111.0(3) . . ?
C8 N1 Cd1 112.5(2) . . ?
C7 N1 Cd1 101.5(2) . . ?
C11 N1 Cd1 115.2(2) . . ?
N2 C1 C2 126.4(4) . . ?
N2 C1 H1 116.8 . . ?
C2 C1 H1 116.8 . . ?
C1 N2 C6 118.0(3) . . ?
C1 N2 Cd1 133.7(3) . . ?
C6 N2 Cd1 107.9(2) . . ?
C3 C2 C1 124.0(4) . . ?
C3 C2 S1 111.0(3) . . ?
C1 C2 S1 125.0(3) . . ?
C2 C3 C4 111.9(4) . . ?
C2 C3 H3 124.1 . . ?
C4 C3 H3 124.1 . . ?
C5 C4 C3 113.5(4) . . ?
C5 C4 H4 123.3 . . ?
C3 C4 H4 123.3 . . ?
C4 C5 S1 112.3(4) . . ?
C4 C5 H5 123.9 . . ?
S1 C5 H5 123.9 . . ?
N2 C6 C7 111.2(3) . . ?
N2 C6 H6A 109.4 . . ?
C7 C6 H6A 109.4 . . ?
N2 C6 H6B 109.4 . . ?
C7 C6 H6B 109.4 . . ?
H6A C6 H6B 108.0 . . ?
N1 C7 C6 112.6(3) . . ?
N1 C7 H7A 109.1 . . ?
C6 C7 H7A 109.1 . . ?
N1 C7 H7B 109.1 . . ?
C6 C7 H7B 109.1 . . ?
H7A C7 H7B 107.8 . . ?
N1 C8 C9 111.2(3) . . ?
N1 C8 H8A 109.4 . . ?
C9 C8 H8A 109.4 . . ?
N1 C8 H8B 109.4 . . ?
C9 C8 H8B 109.4 . . ?
H8A C8 H8B 108.0 . . ?
O1 C9 C8 111.6(3) . . ?
O1 C9 H9A 109.3 . . ?
C8 C9 H9A 109.3 . . ?
O1 C9 H9B 109.3 . . ?
C8 C9 H9B 109.3 . . ?
H9A C9 H9B 108.0 . . ?
O1 C10 C11 112.6(4) . . ?
O1 C10 H10A 109.1 . . ?
C11 C10 H10A 109.1 . . ?
O1 C10 H10B 109.1 . . ?
C11 C10 H10B 109.1 . . ?
H10A C10 H10B 107.8 . . ?
N1 C11 C10 110.9(3) . . ?
N1 C11 H11A 109.5 . . ?
C10 C11 H11A 109.5 . . ?
N1 C11 H11B 109.5 . . ?
C10 C11 H11B 109.5 . . ?
H11A C11 H11B 108.1 . . ?
Cl2 C12 Cl1 113.5(3) . . ?
Cl2 C12 H12A 108.9 . . ?
Cl1 C12 H12A 108.9 . . ?
Cl2 C12 H12B 108.9 . . ?
Cl1 C12 H12B 108.9 . . ?
H12A C12 H12B 107.7 . . ?

loop_
_geom_bond_atom_site_label_1
_geom_bond_atom_site_label_2
_geom_bond_distance
_geom_bond_site_symmetry_2
_geom_bond_publ_flag
Cd1 N2 2.294(3) . ?
Cd1 N1 2.342(3) . ?
Cd1 Br2 2.5092(5) . ?
Cd1 Br1 2.5305(5) . ?
Cl1 C12 1.740(5) . ?
S1 C5 1.702(5) . ?
S1 C2 1.718(4) . ?
O1 C10 1.414(5) . ?
O1 C9 1.428(5) . ?
N1 C8 1.483(5) . ?
N1 C7 1.486(4) . ?
N1 C11 1.487(5) . ?
C1 N2 1.275(5) . ?
C1 C2 1.440(5) . ?
C1 H1 0.9300 . ?
Cl2 C12 1.722(5) . ?
N2 C6 1.477(5) . ?
C2 C3 1.379(5) . ?
C3 C4 1.400(6) . ?
C3 H3 0.9300 . ?
C4 C5 1.340(6) . ?
C4 H4 0.9300 . ?
C5 H5 0.9300 . ?
C6 C7 1.504(5) . ?
C6 H6A 0.9700 . ?
C6 H6B 0.9700 . ?
C7 H7A 0.9700 . ?
C7 H7B 0.9700 . ?
C8 C9 1.501(6) . ?
C8 H8A 0.9700 . ?
C8 H8B 0.9700 . ?
C9 H9A 0.9700 . ?
C9 H9B 0.9700 . ?
C10 C11 1.499(6) . ?
C10 H10A 0.9700 . ?
C10 H10B 0.9700 . ?
C11 H11A 0.9700 . ?
C11 H11B 0.9700 . ?
C12 H12A 0.9700 . ?
C12 H12B 0.9700 . ?

loop_
_geom_torsion_atom_site_label_1
_geom_torsion_atom_site_label_2
_geom_torsion_atom_site_label_3
_geom_torsion_atom_site_label_4
_geom_torsion
_geom_torsion_site_symmetry_1
_geom_torsion_site_symmetry_2
_geom_torsion_site_symmetry_3
_geom_torsion_site_symmetry_4
_geom_torsion_publ_flag
C2 C1 N2 C6 -179.8(4) . . . . ?
C2 C1 N2 Cd1 -8.0(6) . . . . ?
N2 C1 C2 C3 170.7(4) . . . . ?
N2 C1 C2 S1 -7.8(6) . . . . ?
C5 S1 C2 C3 0.0(3) . . . . ?
C5 S1 C2 C1 178.7(4) . . . . ?
C1 C2 C3 C4 -178.4(4) . . . . ?
S1 C2 C3 C4 0.3(5) . . . . ?
C2 C3 C4 C5 -0.5(6) . . . . ?
C3 C4 C5 S1 0.5(5) . . . . ?
C2 S1 C5 C4 -0.3(4) . . . . ?
C1 N2 C6 C7 139.9(4) . . . . ?
Cd1 N2 C6 C7 -33.9(4) . . . . ?
C8 N1 C7 C6 -169.4(3) . . . . ?
C11 N1 C7 C6 72.5(4) . . . . ?
Cd1 N1 C7 C6 -50.3(3) . . . . ?
N2 C6 C7 N1 61.1(4) . . . . ?
C7 N1 C8 C9 -176.3(3) . . . . ?
C11 N1 C8 C9 -55.9(4) . . . . ?
Cd1 N1 C8 C9 71.7(3) . . . . ?
C10 O1 C9 C8 -58.3(5) . . . . ?
N1 C8 C9 O1 59.1(4) . . . . ?
C9 O1 C10 C11 58.5(5) . . . . ?
C8 N1 C11 C10 55.2(4) . . . . ?
C7 N1 C11 C10 174.8(3) . . . . ?
Cd1 N1 C11 C10 -70.7(4) . . . . ?
O1 C10 C11 N1 -58.8(5) . . . . ?
